data_4029623
loop_
_publ_author_name
'Alcaide, Benito'
'Almendros, Pedro'
'Quir\'os, M Teresa'
'L\'azaro, Carlos'
'Torres, M. Rosario'

_publ_section_title
;
 Three-Step Metal-Promoted Allene-Based Preparation of Bis(heterocyclic)
 Cyclophanes from Carbonyl Compounds.
;
_journal_issue 13
_journal_name_full 'The Journal of organic chemistry'
_journal_page_first 6244
_journal_page_last 6255
_journal_paper_doi 10.1021/jo500993x
_journal_volume 79
_journal_year 2014
_chemical_formula_sum 'C48 H38 Cl4 O8'
_chemical_formula_weight 884.58
_chemical_name_systematic
; 
 ? 
;
_space_group_IT_number 14
_symmetry_cell_setting monoclinic
_symmetry_space_group_name_Hall '-P 2yn'
_symmetry_space_group_name_H-M 'P 1 21/n 1'
_atom_sites_solution_hydrogens geom
_atom_sites_solution_primary direct
_atom_sites_solution_secondary difmap
_audit_creation_method SHELXL-97
_cell_angle_alpha 90.00
_cell_angle_beta 93.000(6)
_cell_angle_gamma 90.00
_cell_formula_units_Z 2
_cell_length_a 5.6255(17)
_cell_length_b 16.167(5)
_cell_length_c 23.905(8)
_cell_measurement_reflns_used 1317
_cell_measurement_temperature 296(2)
_cell_measurement_theta_max 17.47
_cell_measurement_theta_min 2.52
_cell_volume 2171.1(12)
_computing_cell_refinement 'Bruker SMART'
_computing_data_collection 'Bruker SMART'
_computing_data_reduction 'Bruker SAINT'
_computing_molecular_graphics 'Bruker SHELXTL'
_computing_publication_material 'Bruker SHELXTL'
_computing_structure_refinement 'SHELXL-97 (Sheldrick, 1997)'
_computing_structure_solution 'SHELXS-97 (Sheldrick, 1990)'
_diffrn_ambient_temperature 296(2)
_diffrn_measured_fraction_theta_full 1.000
_diffrn_measured_fraction_theta_max 1.000
_diffrn_measurement_device_type 'CCD area detector'
_diffrn_measurement_method 'phi and omega scans'
_diffrn_radiation_monochromator graphite
_diffrn_radiation_source 'fine-focus sealed tube'
_diffrn_radiation_type MoK\a
_diffrn_radiation_wavelength 0.71073
_diffrn_reflns_av_R_equivalents 0.1222
_diffrn_reflns_av_sigmaI/netI 0.1848
_diffrn_reflns_limit_h_max 6
_diffrn_reflns_limit_h_min -6
_diffrn_reflns_limit_k_max 19
_diffrn_reflns_limit_k_min -13
_diffrn_reflns_limit_l_max 28
_diffrn_reflns_limit_l_min -28
_diffrn_reflns_number 16295
_diffrn_reflns_theta_full 25.00
_diffrn_reflns_theta_max 25.00
_diffrn_reflns_theta_min 1.52
_exptl_absorpt_coefficient_mu 0.327
_exptl_absorpt_correction_type none
_exptl_crystal_colour colorless
_exptl_crystal_density_diffrn 1.353
_exptl_crystal_density_method 'not measured'
_exptl_crystal_description prismatic
_exptl_crystal_F_000 916
_exptl_crystal_size_max 0.35
_exptl_crystal_size_mid 0.08
_exptl_crystal_size_min 0.07
_refine_diff_density_max 0.240
_refine_diff_density_min -0.229
_refine_diff_density_rms 0.054
_refine_ls_extinction_method none
_refine_ls_goodness_of_fit_ref 0.997
_refine_ls_hydrogen_treatment constr
_refine_ls_matrix_type full
_refine_ls_number_parameters 271
_refine_ls_number_reflns 3832
_refine_ls_number_restraints 0
_refine_ls_restrained_S_all 0.997
_refine_ls_R_factor_all 0.2172
_refine_ls_R_factor_gt 0.0605
_refine_ls_shift/su_max 0.000
_refine_ls_shift/su_mean 0.000
_refine_ls_structure_factor_coef Fsqd
_refine_ls_weighting_details 'calc w=1/[\s^2^(Fo^2^)+(0.0406P)^2^+0.0000P] where P=(Fo^2^+2Fc^2^)/3'
_refine_ls_weighting_scheme calc
_refine_ls_wR_factor_gt 0.1225
_refine_ls_wR_factor_ref 0.1501
_reflns_number_gt 1197
_reflns_number_total 3832
_reflns_threshold_expression >2sigma(I)
_cod_data_source_file jo500993x_si_002.cif
_cod_data_source_block datat
_cod_depositor_comments
;
The following automatic conversions were performed:

'_symmetry_cell_setting' value 'Monoclinic' changed to 'monoclinic'
according to
/usr/data/users/saulius/crontab/automatic-downloads/rss-feeds/ACS/lib/dictionaries/cif_core.dic
dictionary named 'cif_core.dic' version 2.4.2 from 2011-04-26.

Automatic conversion script
Id: cif_fix_values 2281 2013-09-26 08:29:07Z andrius 

 Adding full bibliography for 4029623--4029624.cif.
;
_cod_original_sg_symbol_H-M P2(1)/n
_cod_database_code 4029623

loop_
_symmetry_equiv_pos_as_xyz
'x, y, z'
'-x+1/2, y+1/2, -z+1/2'
'-x, -y, -z'
'x-1/2, -y-1/2, z-1/2'

loop_
_atom_site_label
_atom_site_type_symbol
_atom_site_fract_x
_atom_site_fract_y
_atom_site_fract_z
_atom_site_U_iso_or_equiv
_atom_site_adp_type
_atom_site_occupancy
_atom_site_symmetry_multiplicity
_atom_site_calc_flag
_atom_site_refinement_flags
C6 C 0.3569(11) 1.1641(4) 0.4188(2) 0.083(2) Uani 1 1 d .
H6A H 0.4147 1.2142 0.4062 0.100 Uiso 1 1 d R
H6B H 0.2233 1.1470 0.4371 0.100 Uiso 1 1 d R
C1 C 0.9618(9) 1.0262(3) 0.55375(19) 0.0478(15) Uani 1 1 d .
H1 H 0.9322 1.0445 0.5896 0.057 Uiso 1 1 calc R
C2 C 0.7992(8) 1.0454(3) 0.5088(2) 0.0513(15) Uani 1 1 d .
H2 H 0.6643 1.0761 0.5158 0.062 Uiso 1 1 calc R
C3 C 0.8344(9) 1.0198(3) 0.4546(2) 0.0431(14) Uani 1 1 d .
C4 C 0.6635(8) 1.0440(3) 0.40770(18) 0.0403(13) Uani 1 1 d .
C7 C 0.6552(9) 0.9928(3) 0.35391(18) 0.0445(14) Uani 1 1 d .
H7 H 0.8178 0.9846 0.3421 0.053 Uiso 1 1 calc R
C8 C 0.5017(9) 1.0258(3) 0.30478(19) 0.0466(14) Uani 1 1 d .
C13 C 0.5723(11) 1.0993(4) 0.2788(2) 0.0574(16) Uani 1 1 d .
C12 C 0.4477(12) 1.1273(4) 0.2305(2) 0.081(2) Uani 1 1 d .
H12 H 0.4946 1.1755 0.2128 0.097 Uiso 1 1 calc R
C11 C 0.2519(12) 1.0824(5) 0.2089(2) 0.090(2) Uani 1 1 d .
H11 H 0.1693 1.1004 0.1764 0.108 Uiso 1 1 calc R
C10 C 0.1809(10) 1.0125(4) 0.2348(2) 0.0683(18) Uani 1 1 d .
C9 C 0.3058(9) 0.9842(3) 0.28291(19) 0.0551(15) Uani 1 1 d .
H9 H 0.2557 0.9364 0.3004 0.066 Uiso 1 1 calc R
C17 C 0.6769(13) 0.8424(4) 0.3603(2) 0.0585(18) Uani 1 1 d .
C18 C 0.5343(10) 0.7708(4) 0.3815(2) 0.0731(18) Uani 1 1 d .
H18A H 0.4961 0.7818 0.4199 0.088 Uiso 1 1 calc R
H18B H 0.3856 0.7667 0.3593 0.088 Uiso 1 1 calc R
C19 C 0.8358(10) 0.6794(3) 0.4194(2) 0.0595(17) Uani 1 1 d .
C20 C 0.9342(12) 0.6006(4) 0.4186(2) 0.0786(19) Uani 1 1 d .
H20 H 0.8758 0.5622 0.3924 0.094 Uiso 1 1 calc R
C21 C 1.1175(12) 0.5786(4) 0.4564(3) 0.088(2) Uani 1 1 d .
H21 H 1.1863 0.5264 0.4548 0.106 Uiso 1 1 calc R
C22 C 1.1982(11) 0.6353(4) 0.4968(3) 0.0744(19) Uani 1 1 d .
C23 C 1.1024(11) 0.7125(4) 0.4983(2) 0.079(2) Uani 1 1 d .
H23 H 1.1580 0.7502 0.5253 0.095 Uiso 1 1 calc R
C24 C 0.9190(10) 0.7351(3) 0.4591(2) 0.0687(18) Uani 1 1 d .
H24 H 0.8540 0.7879 0.4600 0.082 Uiso 1 1 calc R
C5 C 0.5120(10) 1.1037(4) 0.4136(2) 0.0533(16) Uani 1 1 d .
C14 C 0.8289(14) 1.2176(5) 0.2816(3) 0.119(3) Uani 1 1 d .
H14A H 0.8871 1.2120 0.2443 0.142 Uiso 1 1 calc R
H14B H 0.6863 1.2514 0.2788 0.142 Uiso 1 1 calc R
C15 C 0.994(2) 1.2551(7) 0.3148(4) 0.203(6) Uani 1 1 d .
H15 H 1.0975 1.2150 0.3298 0.244 Uiso 1 1 calc R
C16 C 1.0571(18) 1.3201(5) 0.3322(5) 0.200(5) Uani 1 1 d .
H16A H 0.9732 1.3676 0.3214 0.240 Uiso 1 1 calc R
H16B H 1.1907 1.3239 0.3566 0.240 Uiso 1 1 calc R
Cl1 Cl -0.0633(3) 0.95844(11) 0.20700(6) 0.0993(7) Uani 1 1 d .
Cl2 Cl 1.4239(4) 0.60735(11) 0.54587(8) 0.1265(8) Uani 1 1 d .
O1 O 0.7709(7) 1.1370(2) 0.30261(14) 0.0728(12) Uani 1 1 d .
O2 O 0.5584(6) 0.9127(2) 0.37139(12) 0.0513(10) Uani 1 1 d .
O3 O 0.8637(8) 0.8381(2) 0.33827(17) 0.0741(14) Uani 1 1 d .
O4 O 0.6558(7) 0.6939(2) 0.37949(14) 0.0735(12) Uani 1 1 d .

loop_
_atom_site_aniso_label
_atom_site_aniso_U_11
_atom_site_aniso_U_22
_atom_site_aniso_U_33
_atom_site_aniso_U_23
_atom_site_aniso_U_13
_atom_site_aniso_U_12
C6 0.090(5) 0.074(5) 0.084(5) -0.007(4) -0.021(4) 0.008(4)
C1 0.050(4) 0.058(4) 0.035(3) -0.005(3) -0.006(3) 0.003(3)
C2 0.050(4) 0.055(4) 0.047(3) -0.002(3) -0.008(3) 0.015(3)
C3 0.051(4) 0.040(3) 0.037(3) 0.000(3) -0.003(3) 0.005(3)
C4 0.045(4) 0.044(3) 0.030(3) 0.002(3) -0.005(3) 0.006(3)
C7 0.057(4) 0.040(3) 0.036(3) 0.001(3) -0.002(3) 0.005(3)
C8 0.051(4) 0.050(4) 0.039(3) -0.003(3) 0.004(3) 0.012(3)
C13 0.066(4) 0.054(4) 0.052(4) -0.001(3) -0.001(3) 0.003(4)
C12 0.105(6) 0.085(5) 0.052(4) 0.021(4) -0.004(4) 0.019(4)
C11 0.097(6) 0.115(7) 0.055(4) 0.013(4) -0.019(4) 0.025(5)
C10 0.063(4) 0.087(5) 0.054(4) 0.001(4) -0.009(3) 0.012(4)
C9 0.059(4) 0.060(4) 0.046(3) 0.002(3) -0.006(3) 0.009(3)
C17 0.075(5) 0.050(5) 0.050(4) 0.001(3) -0.008(4) -0.005(5)
C18 0.091(5) 0.047(4) 0.079(4) -0.002(3) -0.015(4) 0.000(4)
C19 0.091(5) 0.036(4) 0.051(4) -0.008(3) -0.001(3) -0.005(4)
C20 0.107(6) 0.048(4) 0.079(5) -0.005(4) -0.007(4) 0.004(4)
C21 0.116(6) 0.054(4) 0.094(5) -0.009(4) -0.011(5) 0.024(4)
C22 0.083(5) 0.060(5) 0.079(5) 0.015(4) -0.012(4) 0.017(4)
C23 0.113(6) 0.058(5) 0.064(4) 0.000(3) -0.020(4) 0.003(4)
C24 0.104(5) 0.048(4) 0.053(4) 0.000(3) 0.000(4) 0.011(4)
C5 0.059(4) 0.058(4) 0.042(3) -0.004(3) -0.010(3) 0.015(3)
C14 0.133(7) 0.107(7) 0.114(6) 0.041(5) -0.003(5) -0.053(6)
C15 0.259(12) 0.160(11) 0.177(10) 0.098(9) -0.115(9) -0.131(10)
C16 0.196(10) 0.097(8) 0.292(13) 0.070(9) -0.128(9) -0.026(7)
Cl1 0.0858(13) 0.1249(16) 0.0832(12) -0.0168(11) -0.0345(10) 0.0097(11)
Cl2 0.1416(18) 0.1038(15) 0.1284(16) 0.0083(12) -0.0478(14) 0.0373(13)
O1 0.088(3) 0.066(3) 0.064(3) 0.021(2) 0.001(2) -0.014(3)
O2 0.064(3) 0.036(2) 0.053(2) -0.0017(19) -0.0039(18) 0.011(2)
O3 0.092(4) 0.057(3) 0.075(3) -0.001(2) 0.016(3) 0.008(3)
O4 0.101(3) 0.049(3) 0.068(3) -0.008(2) -0.023(2) 0.012(2)

loop_
_atom_type_symbol
_atom_type_description
_atom_type_scat_dispersion_real
_atom_type_scat_dispersion_imag
_atom_type_scat_source
C C 0.0033 0.0016 'International Tables Vol C Tables 4.2.6.8 and 6.1.1.4'
H H 0.0000 0.0000 'International Tables Vol C Tables 4.2.6.8 and 6.1.1.4'
O O 0.0106 0.0060 'International Tables Vol C Tables 4.2.6.8 and 6.1.1.4'
Cl Cl 0.1484 0.1585 'International Tables Vol C Tables 4.2.6.8 and 6.1.1.4'

loop_
_geom_angle_atom_site_label_1
_geom_angle_atom_site_label_2
_geom_angle_atom_site_label_3
_geom_angle
_geom_angle_site_symmetry_1
_geom_angle_site_symmetry_3
C5 C6 H6A 111.7 . .
C5 C6 H6B 112.3 . .
H6A C6 H6B 135.8 . .
C3 C1 C2 121.1(4) 3_776 .
C3 C1 H1 119.5 3_776 .
C2 C1 H1 119.5 . .
C3 C2 C1 122.0(4) . .
C3 C2 H2 119.0 . .
C1 C2 H2 119.0 . .
C2 C3 C1 116.9(4) . 3_776
C2 C3 C4 120.5(5) . .
C1 C3 C4 122.5(5) 3_776 .
C5 C4 C3 121.0(4) . .
C5 C4 C7 120.1(4) . .
C3 C4 C7 118.7(4) . .
O2 C7 C8 109.0(4) . .
O2 C7 C4 103.5(4) . .
C8 C7 C4 116.8(4) . .
O2 C7 H7 109.1 . .
C8 C7 H7 109.1 . .
C4 C7 H7 109.1 . .
C9 C8 C13 119.0(5) . .
C9 C8 C7 122.4(5) . .
C13 C8 C7 118.5(5) . .
O1 C13 C12 124.3(6) . .
O1 C13 C8 115.7(5) . .
C12 C13 C8 119.9(5) . .
C11 C12 C13 119.4(6) . .
C11 C12 H12 120.3 . .
C13 C12 H12 120.3 . .
C10 C11 C12 120.6(6) . .
C10 C11 H11 119.7 . .
C12 C11 H11 119.7 . .
C11 C10 C9 120.1(6) . .
C11 C10 Cl1 119.3(5) . .
C9 C10 Cl1 120.5(5) . .
C8 C9 C10 121.0(5) . .
C8 C9 H9 119.5 . .
C10 C9 H9 119.5 . .
O3 C17 O2 125.9(6) . .
O3 C17 C18 126.5(7) . .
O2 C17 C18 107.6(6) . .
O4 C18 C17 113.2(5) . .
O4 C18 H18A 108.9 . .
C17 C18 H18A 108.9 . .
O4 C18 H18B 108.9 . .
C17 C18 H18B 108.9 . .
H18A C18 H18B 107.8 . .
C24 C19 O4 125.5(5) . .
C24 C19 C20 119.3(5) . .
O4 C19 C20 115.2(5) . .
C21 C20 C19 120.8(6) . .
C21 C20 H20 119.6 . .
C19 C20 H20 119.6 . .
C22 C21 C20 119.3(6) . .
C22 C21 H21 120.3 . .
C20 C21 H21 120.3 . .
C23 C22 C21 120.5(5) . .
C23 C22 Cl2 119.7(5) . .
C21 C22 Cl2 119.8(5) . .
C22 C23 C24 119.8(5) . .
C22 C23 H23 120.1 . .
C24 C23 H23 120.1 . .
C19 C24 C23 120.2(5) . .
C19 C24 H24 119.9 . .
C23 C24 H24 119.9 . .
C4 C5 C6 179.2(5) . .
C15 C14 O1 111.5(7) . .
C15 C14 H14A 109.3 . .
O1 C14 H14A 109.3 . .
C15 C14 H14B 109.3 . .
O1 C14 H14B 109.3 . .
H14A C14 H14B 108.0 . .
C16 C15 C14 143.3(12) . .
C16 C15 H15 108.3 . .
C14 C15 H15 108.3 . .
C15 C16 H16A 120.0 . .
C15 C16 H16B 120.0 . .
H16A C16 H16B 120.0 . .
C13 O1 C14 116.8(5) . .
C17 O2 C7 119.3(4) . .
C19 O4 C18 117.6(4) . .

loop_
_geom_bond_atom_site_label_1
_geom_bond_atom_site_label_2
_geom_bond_distance
_geom_bond_site_symmetry_2
C6 C5 1.320(7) .
C6 H6A 0.9296 .
C6 H6B 0.9307 .
C1 C3 1.389(6) 3_776
C1 C2 1.408(6) .
C1 H1 0.9300 .
C2 C3 1.385(6) .
C2 H2 0.9300 .
C3 C1 1.389(6) 3_776
C3 C4 1.490(6) .
C4 C5 1.300(6) .
C4 C7 1.528(6) .
C7 O2 1.474(5) .
C7 C8 1.518(6) .
C7 H7 0.9800 .
C8 C9 1.371(6) .
C8 C13 1.408(6) .
C13 O1 1.370(6) .
C13 C12 1.395(6) .
C12 C11 1.396(7) .
C12 H12 0.9300 .
C11 C10 1.360(7) .
C11 H11 0.9300 .
C10 C9 1.393(6) .
C10 Cl1 1.731(6) .
C9 H9 0.9300 .
C17 O3 1.202(6) .
C17 O2 1.350(7) .
C17 C18 1.512(8) .
C18 O4 1.420(6) .
C18 H18A 0.9700 .
C18 H18B 0.9700 .
C19 C24 1.372(6) .
C19 O4 1.374(6) .
C19 C20 1.390(7) .
C20 C21 1.381(7) .
C20 H20 0.9300 .
C21 C22 1.391(7) .
C21 H21 0.9300 .
C22 C23 1.361(7) .
C22 Cl2 1.743(5) .
C23 C24 1.406(6) .
C23 H23 0.9300 .
C24 H24 0.9300 .
C14 C15 1.336(9) .
C14 O1 1.440(6) .
C14 H14A 0.9700 .
C14 H14B 0.9700 .
C15 C16 1.178(10) .
C15 H15 0.9300 .
C16 H16A 0.9300 .
C16 H16B 0.9300 .

loop_
_geom_torsion_atom_site_label_1
_geom_torsion_atom_site_label_2
_geom_torsion_atom_site_label_3
_geom_torsion_atom_site_label_4
_geom_torsion
_geom_torsion_site_symmetry_1
_geom_torsion_site_symmetry_4
C3 C1 C2 C3 -0.1(8) 3_776 .
C1 C2 C3 C1 0.1(8) . 3_776
C1 C2 C3 C4 -177.6(4) . .
C2 C3 C4 C5 15.9(8) . .
C1 C3 C4 C5 -161.7(5) 3_776 .
C2 C3 C4 C7 -159.2(5) . .
C1 C3 C4 C7 23.3(7) 3_776 .
C5 C4 C7 O2 -107.3(5) . .
C3 C4 C7 O2 67.7(5) . .
C5 C4 C7 C8 12.4(7) . .
C3 C4 C7 C8 -172.5(4) . .
O2 C7 C8 C9 0.5(6) . .
C4 C7 C8 C9 -116.3(5) . .
O2 C7 C8 C13 -175.6(4) . .
C4 C7 C8 C13 67.7(6) . .
C9 C8 C13 O1 -179.3(5) . .
C7 C8 C13 O1 -3.2(7) . .
C9 C8 C13 C12 -2.0(8) . .
C7 C8 C13 C12 174.2(5) . .
O1 C13 C12 C11 177.9(6) . .
C8 C13 C12 C11 0.8(9) . .
C13 C12 C11 C10 0.8(10) . .
C12 C11 C10 C9 -1.1(10) . .
C12 C11 C10 Cl1 179.8(5) . .
C13 C8 C9 C10 1.7(8) . .
C7 C8 C9 C10 -174.3(5) . .
C11 C10 C9 C8 -0.2(9) . .
Cl1 C10 C9 C8 179.0(4) . .
O3 C17 C18 O4 7.2(8) . .
O2 C17 C18 O4 -171.7(4) . .
C24 C19 C20 C21 -1.5(9) . .
O4 C19 C20 C21 179.5(6) . .
C19 C20 C21 C22 2.3(10) . .
C20 C21 C22 C23 -1.8(10) . .
C20 C21 C22 Cl2 178.2(5) . .
C21 C22 C23 C24 0.4(9) . .
Cl2 C22 C23 C24 -179.5(4) . .
O4 C19 C24 C23 179.0(5) . .
C20 C19 C24 C23 0.2(9) . .
C22 C23 C24 C19 0.4(9) . .
C3 C4 C5 C6 -176(100) . .
C7 C4 C5 C6 -1(51) . .
O1 C14 C15 C16 -146(2) . .
C12 C13 O1 C14 10.7(8) . .
C8 C13 O1 C14 -172.1(5) . .
C15 C14 O1 C13 167.4(8) . .
O3 C17 O2 C7 2.4(8) . .
C18 C17 O2 C7 -178.6(4) . .
C8 C7 O2 C17 107.7(5) . .
C4 C7 O2 C17 -127.3(4) . .
C24 C19 O4 C18 -4.5(8) . .
C20 C19 O4 C18 174.4(5) . .
C17 C18 O4 C19 75.6(6) . .
